data_7107975
loop_
_publ_author_name
'Bauer, Jonathan O.'
'Strohmann, Carsten'

_publ_section_title
;
 One-step conversion of methoxysilanes to aminosilanes: a convenient
 synthetic strategy to N,O-functionalised organosilanes
;
_journal_issue 57
_journal_name_full 'Chemical Communications'
_journal_page_first 7212
_journal_page_last 7214
_journal_paper_doi 10.1039/c2cc32727a
_journal_volume 48
_journal_year 2012
_chemical_formula_moiety 'C31 H28 O2 Si2'
_chemical_formula_sum 'C31 H28 O2 Si2'
_chemical_formula_weight 488.71
_chemical_name_systematic
;
1-Methoxy-1,1,3,3,3-pentaphenyldisiloxane
;
_space_group_IT_number 2
_symmetry_cell_setting triclinic
_symmetry_space_group_name_Hall '-P 1'
_symmetry_space_group_name_H-M 'P -1'
_atom_sites_solution_hydrogens geom
_atom_sites_solution_primary direct
_atom_sites_solution_secondary difmap
_audit_creation_date 2012-04-02T17:47:46-00:00
_audit_creation_method 'WinGX routine CIF_UPDATE'
_cell_angle_alpha 98.523(3)
_cell_angle_beta 92.493(3)
_cell_angle_gamma 103.426(3)
_cell_formula_units_Z 2
_cell_length_a 8.1738(3)
_cell_length_b 10.1328(4)
_cell_length_c 16.4692(6)
_cell_measurement_reflns_used 5131
_cell_measurement_temperature 173(2)
_cell_measurement_theta_max 26.000
_cell_measurement_theta_min 2.26
_cell_volume 1307.80(9)
_computing_cell_refinement
;
CrysAlis RED, Oxford Diffraction Ltd.,
Version 1.171.32.37 (release 24-10-2008 CrysAlis171 .NET)
(compiled Oct 24 2008,09:44:38)'
;
_computing_data_collection
;
CrysAlis CCD, Oxford Diffraction Ltd.,
Version 1.171.32.37 (release 24-10-2008 CrysAlis171 .NET)
(compiled Oct 24 2008,09:44:38)
;
_computing_data_reduction
;
CrysAlis RED, Oxford Diffraction Ltd.,
Version 1.171.32.37 (release 24-10-2008 CrysAlis171 .NET)
(compiled Oct 24 2008,09:44:38)
;
_computing_molecular_graphics
;
Ortep-3 (Farrugia, 1997) and Schakal 92
(Keller 1992)
;
_computing_publication_material 'wingx (Farrugia, 1999)'
_computing_structure_refinement 'SHELXL-97 (Sheldrick, 2008)'
_computing_structure_solution 'SHELXS-97 (Sheldrick, 2008)'
_diffrn_ambient_temperature 173(2)
_diffrn_measured_fraction_theta_full 1
_diffrn_measured_fraction_theta_max 1
_diffrn_measurement_device_type 'Xcalibur S Oxford Diffraction'
_diffrn_measurement_method Omega-scan
_diffrn_radiation_monochromator graphite
_diffrn_radiation_source 'Enhance (Mo) X-ray Source'
_diffrn_radiation_type MoK\a
_diffrn_radiation_wavelength 0.71073
_diffrn_reflns_av_R_equivalents 0.0461
_diffrn_reflns_av_unetI/netI 0.0585
_diffrn_reflns_limit_h_max 10
_diffrn_reflns_limit_h_min -10
_diffrn_reflns_limit_k_max 12
_diffrn_reflns_limit_k_min -12
_diffrn_reflns_limit_l_max 20
_diffrn_reflns_limit_l_min -20
_diffrn_reflns_number 22177
_diffrn_reflns_theta_full 26
_diffrn_reflns_theta_max 26
_diffrn_reflns_theta_min 2.26
_exptl_absorpt_coefficient_mu 0.162
_exptl_absorpt_correction_T_max 0.992
_exptl_absorpt_correction_T_min 0.968
_exptl_absorpt_correction_type multi-scan
_exptl_absorpt_process_details
;
CrysAlis RED, Oxford Diffraction Ltd. Empirical absorption correction using
spherical harmonics,
implemented in SCALE3 ABSPACK scaling algorithm.
;
_exptl_crystal_colour colourless
_exptl_crystal_density_diffrn 1.241
_exptl_crystal_density_method 'not measured'
_exptl_crystal_description plate
_exptl_crystal_F_000 516
_exptl_crystal_size_max 0.2
_exptl_crystal_size_mid 0.2
_exptl_crystal_size_min 0.05
_refine_diff_density_max 0.435
_refine_diff_density_min -0.325
_refine_diff_density_rms 0.05
_refine_ls_extinction_method none
_refine_ls_goodness_of_fit_ref 1.001
_refine_ls_hydrogen_treatment constr
_refine_ls_matrix_type full
_refine_ls_number_parameters 317
_refine_ls_number_reflns 5131
_refine_ls_number_restraints 0
_refine_ls_restrained_S_all 1.001
_refine_ls_R_factor_all 0.068
_refine_ls_R_factor_gt 0.0436
_refine_ls_shift/su_max 0
_refine_ls_shift/su_mean 0
_refine_ls_structure_factor_coef Fsqd
_refine_ls_weighting_details 'calc w=1/[\s^2^(Fo^2^)+(0.0512P)^2^+0.0000P] where P=(Fo^2^+2Fc^2^)/3'
_refine_ls_weighting_scheme calc
_refine_ls_wR_factor_gt 0.0958
_refine_ls_wR_factor_ref 0.0999
_reflns_number_gt 3603
_reflns_number_total 5131
_reflns_threshold_expression >2sigma(I)
_cod_data_source_file c2cc32727a.txt
_cod_data_source_block 1802
_cod_database_code 7107975

loop_
_symmetry_equiv_pos_as_xyz
'x, y, z'
'-x, -y, -z'

loop_
_atom_site_label
_atom_site_type_symbol
_atom_site_fract_x
_atom_site_fract_y
_atom_site_fract_z
_atom_site_U_iso_or_equiv
_atom_site_adp_type
_atom_site_occupancy
_atom_site_symmetry_multiplicity
_atom_site_calc_flag
_atom_site_refinement_flags
C1 C -0.0956(2) 0.55750(19) 0.18982(12) 0.0233(5) Uani 1 1 d .
C2 C -0.2247(3) 0.4501(2) 0.20380(14) 0.0384(6) Uani 1 1 d .
H2 H -0.2375 0.4325 0.2585 0.046 Uiso 1 1 calc R
C3 C -0.3348(3) 0.3680(3) 0.14107(16) 0.0478(7) Uani 1 1 d .
H3 H -0.422 0.295 0.1529 0.057 Uiso 1 1 calc R
C4 C -0.3193(3) 0.3910(3) 0.06168(15) 0.0426(6) Uani 1 1 d .
H4 H -0.3939 0.3331 0.018 0.051 Uiso 1 1 calc R
C5 C -0.1951(3) 0.4984(3) 0.04579(15) 0.0463(7) Uani 1 1 d .
H5 H -0.1851 0.5169 -0.0089 0.056 Uiso 1 1 calc R
C6 C -0.0848(3) 0.5797(2) 0.10927(14) 0.0384(6) Uani 1 1 d .
H6 H 0.0013 0.6533 0.0972 0.046 Uiso 1 1 calc R
C7 C -0.0409(2) 0.70366(19) 0.37010(12) 0.0215(4) Uani 1 1 d .
C8 C -0.0886(3) 0.8276(2) 0.38793(14) 0.0370(6) Uani 1 1 d .
H8 H -0.0725 0.8895 0.3493 0.044 Uiso 1 1 calc R
C9 C -0.1581(3) 0.8626(2) 0.45988(16) 0.0475(7) Uani 1 1 d .
H9 H -0.1896 0.9477 0.4702 0.057 Uiso 1 1 calc R
C10 C -0.1827(3) 0.7760(2) 0.51714(14) 0.0371(6) Uani 1 1 d .
H10 H -0.2289 0.8015 0.5674 0.045 Uiso 1 1 calc R
C11 C -0.1398(3) 0.6520(2) 0.50103(13) 0.0309(5) Uani 1 1 d .
H11 H -0.1585 0.5902 0.5397 0.037 Uiso 1 1 calc R
C12 C -0.0698(2) 0.6173(2) 0.42886(12) 0.0262(5) Uani 1 1 d .
H12 H -0.0401 0.5314 0.4188 0.031 Uiso 1 1 calc R
C13 C 0.2115(2) 0.55413(19) 0.30032(12) 0.0217(4) Uani 1 1 d .
C14 C 0.3436(3) 0.6123(2) 0.35987(13) 0.0321(5) Uani 1 1 d .
H14 H 0.3546 0.7036 0.3874 0.039 Uiso 1 1 calc R
C15 C 0.4598(3) 0.5404(3) 0.38020(15) 0.0415(6) Uani 1 1 d .
H15 H 0.5499 0.5821 0.4211 0.05 Uiso 1 1 calc R
C16 C 0.4442(3) 0.4081(3) 0.34079(17) 0.0449(7) Uani 1 1 d .
H16 H 0.5236 0.3582 0.3546 0.054 Uiso 1 1 calc R
C17 C 0.3156(3) 0.3484(2) 0.28204(16) 0.0455(7) Uani 1 1 d .
H17 H 0.3057 0.2571 0.2549 0.055 Uiso 1 1 calc R
C18 C 0.1992(3) 0.4202(2) 0.26165(14) 0.0333(5) Uani 1 1 d .
H18 H 0.1097 0.3775 0.2206 0.04 Uiso 1 1 calc R
C19 C 0.2272(3) 0.98845(19) 0.13839(12) 0.0254(5) Uani 1 1 d .
C20 C 0.3130(3) 1.0448(2) 0.07636(14) 0.0430(6) Uani 1 1 d .
H20 H 0.4166 1.0232 0.0628 0.052 Uiso 1 1 calc R
C21 C 0.2486(4) 1.1336(3) 0.03328(16) 0.0575(8) Uani 1 1 d .
H21 H 0.3084 1.1717 -0.0093 0.069 Uiso 1 1 calc R
C22 C 0.0991(4) 1.1653(3) 0.05261(17) 0.0549(8) Uani 1 1 d .
H22 H 0.0565 1.2262 0.0236 0.066 Uiso 1 1 calc R
C23 C 0.0122(3) 1.1108(2) 0.11249(16) 0.0477(7) Uani 1 1 d .
H23 H -0.0917 1.1325 0.1253 0.057 Uiso 1 1 calc R
C24 C 0.0757(3) 1.0227(2) 0.15514(14) 0.0360(6) Uani 1 1 d .
H24 H 0.0135 0.9847 0.1971 0.043 Uiso 1 1 calc R
C25 C 0.4754(2) 0.99306(19) 0.28405(12) 0.0233(5) Uani 1 1 d .
C26 C 0.6368(3) 1.0556(2) 0.26464(15) 0.0357(6) Uani 1 1 d .
H26 H 0.6663 1.0384 0.2096 0.043 Uiso 1 1 calc R
C27 C 0.7543(3) 1.1418(2) 0.32369(16) 0.0406(6) Uani 1 1 d .
H27 H 0.8634 1.1827 0.309 0.049 Uiso 1 1 calc R
C28 C 0.7141(3) 1.1685(2) 0.40305(15) 0.0388(6) Uani 1 1 d .
H28 H 0.7948 1.2279 0.4436 0.047 Uiso 1 1 calc R
C29 C 0.5562(3) 1.1089(2) 0.42396(14) 0.0351(5) Uani 1 1 d .
H29 H 0.5276 1.1278 0.4791 0.042 Uiso 1 1 calc R
C30 C 0.4390(3) 1.0220(2) 0.36543(13) 0.0271(5) Uani 1 1 d .
H30 H 0.3308 0.981 0.3811 0.033 Uiso 1 1 calc R
C31 C 0.5170(3) 0.7068(3) 0.16702(16) 0.0479(7) Uani 1 1 d .
H31A H 0.5577 0.7404 0.225 0.072 Uiso 1 1 calc R
H31B H 0.6133 0.7153 0.133 0.072 Uiso 1 1 calc R
H31C H 0.4556 0.61 0.1606 0.072 Uiso 1 1 calc R
O1 O 0.16341(17) 0.79927(13) 0.24756(8) 0.0259(3) Uani 1 1 d .
O2 O 0.40653(19) 0.78668(15) 0.14135(9) 0.0361(4) Uani 1 1 d .
Si1 Si 0.06025(7) 0.65691(5) 0.27484(3) 0.02067(15) Uani 1 1 d .
Si2 Si 0.31687(7) 0.88340(6) 0.20272(3) 0.02304(15) Uani 1 1 d .

loop_
_atom_site_aniso_label
_atom_site_aniso_U_11
_atom_site_aniso_U_22
_atom_site_aniso_U_33
_atom_site_aniso_U_23
_atom_site_aniso_U_13
_atom_site_aniso_U_12
C1 0.0215(11) 0.0225(11) 0.0269(12) 0.0031(9) 0.0016(9) 0.0080(9)
C2 0.0339(13) 0.0439(14) 0.0302(13) 0.0091(11) -0.0002(11) -0.0063(11)
C3 0.0383(15) 0.0444(15) 0.0466(16) 0.0029(13) -0.0001(13) -0.0146(12)
C4 0.0340(14) 0.0488(16) 0.0358(15) -0.0087(12) -0.0074(12) 0.0030(12)
C5 0.0506(16) 0.0551(17) 0.0262(13) 0.0051(12) -0.0025(12) 0.0009(13)
C6 0.0363(14) 0.0389(14) 0.0345(14) 0.0086(11) -0.0001(11) -0.0028(11)
C7 0.0162(10) 0.0216(10) 0.0266(11) 0.0038(9) 0.0005(9) 0.0047(8)
C8 0.0474(15) 0.0245(12) 0.0470(15) 0.0146(11) 0.0188(12) 0.0160(11)
C9 0.0595(17) 0.0287(13) 0.0628(18) 0.0090(13) 0.0303(15) 0.0224(12)
C10 0.0339(13) 0.0427(14) 0.0357(14) 0.0019(11) 0.0136(11) 0.0120(11)
C11 0.0227(11) 0.0441(14) 0.0323(13) 0.0167(11) 0.0043(10) 0.0137(10)
C12 0.0224(11) 0.0280(12) 0.0331(13) 0.0094(10) 0.0027(10) 0.0133(9)
C13 0.0183(10) 0.0213(10) 0.0261(11) 0.0059(9) 0.0052(9) 0.0041(8)
C14 0.0280(12) 0.0287(12) 0.0399(14) 0.0081(10) -0.0001(11) 0.0062(10)
C15 0.0230(12) 0.0515(16) 0.0528(16) 0.0183(13) -0.0033(11) 0.0094(11)
C16 0.0284(13) 0.0465(16) 0.0745(19) 0.0316(14) 0.0155(13) 0.0229(12)
C17 0.0449(16) 0.0298(13) 0.0694(18) 0.0077(13) 0.0168(14) 0.0222(12)
C18 0.0324(13) 0.0257(12) 0.0425(14) 0.0018(10) 0.0033(11) 0.0107(10)
C19 0.0312(12) 0.0170(10) 0.0236(11) 0.0020(9) -0.0023(9) -0.0015(9)
C20 0.0406(14) 0.0449(15) 0.0367(14) 0.0150(12) -0.0033(12) -0.0076(12)
C21 0.068(2) 0.0476(17) 0.0408(16) 0.0272(13) -0.0161(15) -0.0263(15)
C22 0.066(2) 0.0304(14) 0.0599(19) 0.0127(13) -0.0324(16) -0.0012(13)
C23 0.0579(17) 0.0348(14) 0.0518(17) 0.0083(13) -0.0139(14) 0.0164(13)
C24 0.0435(14) 0.0300(13) 0.0361(13) 0.0076(10) -0.0024(11) 0.0116(11)
C25 0.0238(11) 0.0186(10) 0.0297(12) 0.0074(9) 0.0024(9) 0.0074(9)
C26 0.0277(13) 0.0403(14) 0.0402(14) 0.0110(11) 0.0067(11) 0.0072(11)
C27 0.0230(12) 0.0373(14) 0.0614(18) 0.0158(13) 0.0006(12) 0.0025(10)
C28 0.0357(14) 0.0289(13) 0.0486(16) 0.0034(11) -0.0172(12) 0.0069(11)
C29 0.0393(14) 0.0336(13) 0.0320(13) 0.0025(10) -0.0036(11) 0.0111(11)
C30 0.0262(12) 0.0231(11) 0.0327(13) 0.0052(9) 0.0012(10) 0.0074(9)
C31 0.0587(17) 0.0463(15) 0.0522(16) 0.0129(13) 0.0241(14) 0.0335(14)
O1 0.0279(8) 0.0216(7) 0.0292(8) 0.0072(6) 0.0029(6) 0.0061(6)
O2 0.0420(9) 0.0379(9) 0.0324(9) 0.0006(7) 0.0075(7) 0.0203(8)
Si1 0.0200(3) 0.0179(3) 0.0250(3) 0.0047(2) 0.0017(2) 0.0057(2)
Si2 0.0251(3) 0.0209(3) 0.0242(3) 0.0041(2) 0.0046(3) 0.0071(2)

loop_
_atom_type_symbol
_atom_type_description
_atom_type_scat_dispersion_real
_atom_type_scat_dispersion_imag
_atom_type_scat_source
C C 0.0033 0.0016 'International Tables Vol C Tables 4.2.6.8 and 6.1.1.4'
H H 0 0 'International Tables Vol C Tables 4.2.6.8 and 6.1.1.4'
O O 0.0106 0.006 'International Tables Vol C Tables 4.2.6.8 and 6.1.1.4'
Si Si 0.0817 0.0704 'International Tables Vol C Tables 4.2.6.8 and 6.1.1.4'

loop_
_geom_angle_atom_site_label_1
_geom_angle_atom_site_label_2
_geom_angle_atom_site_label_3
_geom_angle
C6 C1 C2 116.4(2)
C6 C1 Si1 122.80(16)
C2 C1 Si1 120.66(16)
C3 C2 C1 122.1(2)
C4 C3 C2 120.2(2)
C3 C4 C5 119.3(2)
C4 C5 C6 120.0(2)
C5 C6 C1 122.0(2)
C12 C7 C8 116.21(19)
C12 C7 Si1 121.37(14)
C8 C7 Si1 122.40(15)
C9 C8 C7 121.6(2)
C10 C9 C8 120.7(2)
C9 C10 C11 119.2(2)
C10 C11 C12 119.94(19)
C11 C12 C7 122.25(18)
C14 C13 C18 117.60(18)
C14 C13 Si1 119.43(15)
C18 C13 Si1 122.98(16)
C15 C14 C13 121.4(2)
C16 C15 C14 119.6(2)
C17 C16 C15 120.3(2)
C16 C17 C18 120.3(2)
C17 C18 C13 120.9(2)
C20 C19 C24 117.23(19)
C20 C19 Si2 121.87(17)
C24 C19 Si2 120.71(16)
C19 C20 C21 120.6(2)
C22 C21 C20 120.0(2)
C23 C22 C21 120.6(2)
C22 C23 C24 119.5(3)
C23 C24 C19 122.1(2)
C30 C25 C26 116.8(2)
C30 C25 Si2 122.55(16)
C26 C25 Si2 120.63(16)
C27 C26 C25 121.5(2)
C28 C27 C26 120.2(2)
C27 C28 C29 119.7(2)
C28 C29 C30 120.4(2)
C29 C30 C25 121.5(2)
Si2 O1 Si1 150.72(9)
C31 O2 Si2 125.15(14)
O1 Si1 C1 109.68(8)
O1 Si1 C7 107.56(8)
C1 Si1 C7 112.31(9)
O1 Si1 C13 109.42(8)
C1 Si1 C13 110.13(9)
C7 Si1 C13 107.67(8)
O1 Si2 O2 114.10(8)
O1 Si2 C19 107.31(8)
O2 Si2 C19 106.49(9)
O1 Si2 C25 107.92(8)
O2 Si2 C25 109.67(9)
C19 Si2 C25 111.37(8)

loop_
_geom_bond_atom_site_label_1
_geom_bond_atom_site_label_2
_geom_bond_distance
C1 C6 1.381(3)
C1 C2 1.383(3)
C1 Si1 1.852(2)
C2 C3 1.374(3)
C3 C4 1.368(3)
C4 C5 1.370(3)
C5 C6 1.380(3)
C7 C12 1.390(3)
C7 C8 1.394(3)
C7 Si1 1.856(2)
C8 C9 1.371(3)
C9 C10 1.371(3)
C10 C11 1.373(3)
C11 C12 1.376(3)
C13 C14 1.384(3)
C13 C18 1.390(3)
C13 Si1 1.8630(19)
C14 C15 1.383(3)
C15 C16 1.375(3)
C16 C17 1.360(3)
C17 C18 1.383(3)
C19 C20 1.382(3)
C19 C24 1.390(3)
C19 Si2 1.8498(19)
C20 C21 1.402(3)
C21 C22 1.372(4)
C22 C23 1.350(4)
C23 C24 1.389(3)
C25 C30 1.389(3)
C25 C26 1.397(3)
C25 Si2 1.857(2)
C26 C27 1.382(3)
C27 C28 1.365(3)
C28 C29 1.373(3)
C29 C30 1.378(3)
C31 O2 1.434(2)
O1 Si2 1.6175(14)
O1 Si1 1.6290(14)
O2 Si2 1.6197(15)
